data_9009958
loop_
_publ_author_name
'Tripathi, A.'
'Parise, J. B.'

_publ_section_title
;
 Hydrothermal synthesis and structural characterization of the
 aluminogermanate analogues of JBW, montesommaite, analcime and paracelsian
 Sample: Rb-AlGe-Para
;
_journal_name_full 'Microporous and Mesoporous Materials'
_journal_page_first 65
_journal_page_last 78
_journal_paper_doi 10.1016/S1387-1811(02)00270-6
_journal_volume 52
_journal_year 2002
_chemical_formula_structural RbAlGe3O8
_chemical_formula_sum 'Al Ge3 O8 Rb'
_space_group_IT_number 62
_symmetry_space_group_name_Hall '-P 2ac 2n'
_symmetry_space_group_name_H-M 'P n m a'
_cell_angle_alpha 90
_cell_angle_beta 90
_cell_angle_gamma 90
_cell_length_a 8.848
_cell_length_b 9.550
_cell_length_c 10.010
_cell_formula_units_Z 4
_cell_volume 845.829
_database_code_amcsd 0014406
_exptl_crystal_density_diffrn 3.599
_cod_original_formula_sum 'Rb (Al Ge3) O8'
_cod_database_code 9009958
_amcsd_formula_title RbAlGe3O8

loop_
_space_group_symop_operation_xyz
x,y,z
x,1/2-y,z
-x,1/2+y,-z
1/2-x,1/2+y,1/2+z
1/2+x,1/2-y,1/2-z
1/2+x,y,1/2-z
1/2-x,-y,1/2+z
-x,-y,-z

loop_
_atom_site_aniso_label
_atom_site_aniso_U_11
_atom_site_aniso_U_22
_atom_site_aniso_U_33
_atom_site_aniso_U_12
_atom_site_aniso_U_13
_atom_site_aniso_U_23
Rb 0.02700 0.03100 0.01600 0.00000 0.00400 0.00000
Al1 0.01100 0.01700 0.00500 0.00000 0.00100 0.00000
Ge1 0.01100 0.01700 0.00500 0.00000 0.00100 0.00000
Al2 0.01200 0.02000 0.00900 0.00000 -0.00100 0.00000
Ge2 0.01200 0.02000 0.00900 0.00000 -0.00100 0.00000
O1 0.01600 0.03100 0.01700 -0.00400 0.00800 -0.00700
O2 0.01500 0.02000 0.03000 0.00000 0.00000 0.00000
O3 0.01800 0.03800 0.00800 0.00500 -0.00300 -0.00500
O4 0.02400 0.02900 0.00500 0.00400 -0.00400 -0.00300
O5 0.02300 0.01900 0.02000 0.00000 0.00900 0.00000

loop_
_atom_site_label
_atom_site_fract_x
_atom_site_fract_y
_atom_site_fract_z
_atom_site_occupancy
_atom_site_U_iso_or_equiv
Rb 0.40360 -0.25000 0.42030 1.00000 0.02500
Al1 0.07370 0.06740 0.30910 0.25000 0.01100
Ge1 0.07370 0.06740 0.30910 0.75000 0.01100
Al2 0.22020 0.06690 0.59170 0.25000 0.01400
Ge2 0.22020 0.06690 0.59170 0.75000 0.01400
O1 0.06960 0.05410 0.68640 1.00000 0.02100
O2 0.28530 0.25000 0.60650 1.00000 0.02200
O3 0.19710 0.01060 0.42680 1.00000 0.02100
O4 0.35480 -0.05020 0.64970 1.00000 0.01900
O5 0.01640 0.25000 0.33850 1.00000 0.02100

loop_
_cod_related_entry_id
_cod_related_entry_database
_cod_related_entry_code
1 AMCSD 0014406
